data_4031084
loop_
_publ_author_name
'Axthammer, Quirin J.'
'Krumm, Burkhard'
'Klap\"otke, Thomas M'

_publ_section_title
;
 Synthesis of Energetic Nitrocarbamates from Polynitro Alcohols and Their
 Potential as High Energetic Oxidizers.
;
_journal_issue 12
_journal_name_full 'The Journal of organic chemistry'
_journal_page_first 6329
_journal_page_last 6335
_journal_paper_doi 10.1021/acs.joc.5b00655
_journal_volume 80
_journal_year 2015
_chemical_formula_moiety 'C5 H6 N6 O12'
_chemical_formula_sum 'C5 H6 N6 O12'
_chemical_formula_weight 342.134
_chemical_name_common '2,2-dinitropropane-1,3-diyl bis(nitrocarbamate)'
_chemical_name_systematic '2,2-dinitropropane-1,3-diyl bis(nitrocarbamate)'
_space_group_IT_number 61
_symmetry_cell_setting orthorhombic
_symmetry_Int_Tables_number 61
_symmetry_space_group_name_Hall '-P 2ac 2ab'
_symmetry_space_group_name_H-M 'P b c a'
_atom_sites_solution_hydrogens geom
_atom_sites_solution_primary direct
_atom_sites_solution_secondary difmap
_audit_creation_method SHELXL-97
_cell_angle_alpha 90.00
_cell_angle_beta 90.00
_cell_angle_gamma 90.00
_cell_formula_units_Z 8
_cell_length_a 10.1269(5)
_cell_length_b 9.6783(4)
_cell_length_c 26.0397(12)
_cell_measurement_temperature 100(2)
_cell_volume 2552.2(2)
_computing_molecular_graphics
;
'ORTEP (M. N. Burnett, C. K. Johnson, ORTEP-III: Oak Ridge Thermal Ellipsoid
;
_computing_publication_material 'PLATON (A. L. Spek, Acta Crystallogr, Sect. A, 1990, 46, C34, 1995 version).'
_computing_structure_refinement 'SHELXL-97 (Sheldrick, 1997)'
_computing_structure_solution SIR-97
_diffrn_ambient_temperature 100(2)
_diffrn_measured_fraction_theta_full 0.997
_diffrn_measured_fraction_theta_max 0.997
_diffrn_measurement_device 'CCD camera on \k-goniostat'
_diffrn_measurement_device_type KappaCCD
_diffrn_measurement_method omega-scan
_diffrn_radiation_collimation 0.5
_diffrn_radiation_monochromator graphite
_diffrn_radiation_source 'fine-focus sealed tube'
_diffrn_radiation_type 'Mo K\a'
_diffrn_radiation_wavelength 0.71073
_diffrn_reflns_av_R_equivalents 0.0243
_diffrn_reflns_av_sigmaI/netI 0.0230
_diffrn_reflns_limit_h_max 10
_diffrn_reflns_limit_h_min -12
_diffrn_reflns_limit_k_max 12
_diffrn_reflns_limit_k_min -10
_diffrn_reflns_limit_l_max 32
_diffrn_reflns_limit_l_min -32
_diffrn_reflns_number 8994
_diffrn_reflns_theta_full 26.37
_diffrn_reflns_theta_max 26.37
_diffrn_reflns_theta_min 4.21
_diffrn_source_current 40
_diffrn_source_type 'Spellman generator'
_diffrn_source_voltage 50
_exptl_absorpt_coefficient_mu 0.178
_exptl_absorpt_correction_T_max 1.00000
_exptl_absorpt_correction_T_min 0.96076
_exptl_absorpt_correction_type multi-scan
_exptl_absorpt_process_details
;
CrysAlisPro, Agilent Technologies,
Version 1.171.36.24 (release 03-12-2012 CrysAlis171 .NET)
(compiled Dec  3 2012,18:21:49)
Empirical absorption correction using spherical harmonics,
 implemented in SCALE3 ABSPACK scaling algorithm.
;
_exptl_crystal_colour colorless
_exptl_crystal_density_diffrn 1.7809
_exptl_crystal_density_method 'not measured'
_exptl_crystal_description needle
_exptl_crystal_F_000 1392
_exptl_crystal_size_max 0.32
_exptl_crystal_size_mid 0.04
_exptl_crystal_size_min 0.03
_refine_diff_density_max 0.302
_refine_diff_density_min -0.215
_refine_diff_density_rms 0.043
_refine_ls_extinction_method none
_refine_ls_goodness_of_fit_ref 1.051
_refine_ls_hydrogen_treatment mixed
_refine_ls_matrix_type full
_refine_ls_number_parameters 232
_refine_ls_number_reflns 2603
_refine_ls_number_restraints 0
_refine_ls_restrained_S_all 1.051
_refine_ls_R_factor_all 0.0388
_refine_ls_R_factor_gt 0.0295
_refine_ls_shift/su_max 0.001
_refine_ls_shift/su_mean 0.000
_refine_ls_structure_factor_coef Fsqd
_refine_ls_weighting_details 'calc w=1/[\s^2^(Fo^2^)+(0.0307P)^2^+1.1263P] where P=(Fo^2^+2Fc^2^)/3'
_refine_ls_weighting_scheme calc
_refine_ls_wR_factor_gt 0.0703
_refine_ls_wR_factor_ref 0.0762
_reflns_number_gt 2181
_reflns_number_total 2603
_reflns_threshold_expression >2\s(I)
_cod_data_source_file jo5b00655_si_002.cif
_cod_data_source_block 3c
_cod_depositor_comments 'Adding full bibliography for 4031080--4031086.cif.'
_cod_original_sg_symbol_Hall '-P 2ac 2ab '
_cod_database_code 4031084

loop_
_symmetry_equiv_pos_as_xyz
'x, y, z'
'-x+1/2, -y, z+1/2'
'-x, y+1/2, -z+1/2'
'x+1/2, -y+1/2, -z'
'-x, -y, -z'
'x-1/2, y, -z-1/2'
'x, -y-1/2, z-1/2'
'-x-1/2, y-1/2, z'

loop_
_atom_site_label
_atom_site_type_symbol
_atom_site_fract_x
_atom_site_fract_y
_atom_site_fract_z
_atom_site_U_iso_or_equiv
_atom_site_adp_type
_atom_site_occupancy
_atom_site_symmetry_multiplicity
_atom_site_calc_flag
H4 H 1.0404(18) 0.0301(17) 0.6211(6) 0.021(4) Uiso 1 1 d
H6 H 1.2690(18) 0.2815(19) 0.5286(7) 0.024(5) Uiso 1 1 d
H5 H 1.1831(18) 0.0073(17) 0.6407(6) 0.020(4) Uiso 1 1 d
H2 H 0.9477(16) 0.3046(15) 0.7055(6) 0.016(4) Uiso 1 1 d
H1 H 0.6790(18) 0.055(2) 0.6333(7) 0.027(5) Uiso 1 1 d
H3 H 0.9857(17) 0.3195(17) 0.6475(7) 0.022(4) Uiso 1 1 d
O4 O 0.85759(10) 0.16978(9) 0.66012(4) 0.0163(2) Uani 1 1 d
O3 O 0.73742(11) 0.35951(10) 0.63955(4) 0.0221(2) Uani 1 1 d
O10 O 1.21147(12) -0.02207(10) 0.54849(4) 0.0265(3) Uani 1 1 d
O9 O 1.16807(10) 0.16749(9) 0.59581(4) 0.0168(2) Uani 1 1 d
C3 C 1.08207(14) 0.15803(14) 0.68019(5) 0.0147(3) Uani 1 1 d
O8 O 1.19192(11) 0.36390(11) 0.70146(4) 0.0251(3) Uani 1 1 d
O1 O 0.46076(11) 0.06245(11) 0.61289(4) 0.0251(3) Uani 1 1 d
N4 N 1.20274(12) 0.23886(12) 0.69824(5) 0.0186(3) Uani 1 1 d
O5 O 1.00867(11) -0.05454(10) 0.71273(4) 0.0241(3) Uani 1 1 d
N2 N 0.66285(12) 0.13541(13) 0.62722(5) 0.0166(3) Uani 1 1 d
N3 N 1.05185(12) 0.05841(12) 0.72446(4) 0.0185(3) Uani 1 1 d
O7 O 1.30146(11) 0.17153(12) 0.70768(5) 0.0328(3) Uani 1 1 d
C4 C 1.11725(16) 0.07174(15) 0.63340(5) 0.0177(3) Uani 1 1 d
N6 N 1.34221(15) 0.16369(14) 0.47857(5) 0.0268(3) Uani 1 1 d
N1 N 0.53555(13) 0.16127(13) 0.61083(5) 0.0217(3) Uani 1 1 d
C1 C 0.75083(14) 0.23648(14) 0.64198(5) 0.0148(3) Uani 1 1 d
O6 O 1.07132(12) 0.10102(12) 0.76800(4) 0.0298(3) Uani 1 1 d
N5 N 1.26475(14) 0.19827(14) 0.52056(5) 0.0219(3) Uani 1 1 d
C5 C 1.21559(15) 0.10068(14) 0.55411(5) 0.0176(3) Uani 1 1 d
C2 C 0.96718(14) 0.25726(14) 0.67362(6) 0.0157(3) Uani 1 1 d
O11 O 1.35484(17) 0.04311(13) 0.46733(5) 0.0466(4) Uani 1 1 d
O12 O 1.39024(13) 0.26289(13) 0.45610(4) 0.0342(3) Uani 1 1 d
O2 O 0.50934(14) 0.27572(12) 0.59482(6) 0.0481(4) Uani 1 1 d

loop_
_atom_site_aniso_label
_atom_site_aniso_U_11
_atom_site_aniso_U_22
_atom_site_aniso_U_33
_atom_site_aniso_U_23
_atom_site_aniso_U_13
_atom_site_aniso_U_12
O4 0.0158(5) 0.0115(5) 0.0216(5) 0.0018(4) -0.0038(4) -0.0006(4)
O3 0.0205(6) 0.0108(5) 0.0351(6) -0.0004(4) -0.0018(5) 0.0011(4)
O10 0.0374(7) 0.0149(5) 0.0271(5) -0.0053(4) 0.0045(5) -0.0021(5)
O9 0.0216(6) 0.0133(5) 0.0155(5) 0.0006(4) 0.0046(4) 0.0003(4)
C3 0.0158(7) 0.0137(7) 0.0148(6) 0.0021(5) 0.0008(6) -0.0032(5)
O8 0.0229(6) 0.0163(6) 0.0360(6) -0.0036(4) 0.0017(5) -0.0042(4)
O1 0.0171(6) 0.0233(6) 0.0349(6) -0.0023(5) -0.0018(5) -0.0038(5)
N4 0.0161(6) 0.0199(7) 0.0198(6) -0.0008(5) 0.0012(5) -0.0016(5)
O5 0.0248(6) 0.0184(5) 0.0289(5) 0.0075(4) 0.0004(5) -0.0044(5)
N2 0.0164(6) 0.0105(6) 0.0228(6) -0.0001(5) -0.0040(5) 0.0018(5)
N3 0.0158(6) 0.0200(6) 0.0198(6) 0.0058(5) 0.0006(5) 0.0016(5)
O7 0.0185(6) 0.0281(6) 0.0518(7) -0.0020(5) -0.0084(6) 0.0034(5)
C4 0.0206(8) 0.0133(7) 0.0191(7) 0.0023(5) 0.0035(6) 0.0003(6)
N6 0.0350(8) 0.0281(7) 0.0172(6) -0.0033(5) 0.0055(6) 0.0003(6)
N1 0.0215(7) 0.0160(6) 0.0277(7) -0.0038(5) -0.0064(6) 0.0035(5)
C1 0.0163(7) 0.0132(7) 0.0148(6) -0.0004(5) 0.0012(6) 0.0005(5)
O6 0.0379(7) 0.0358(7) 0.0157(5) 0.0022(5) 0.0002(5) -0.0018(5)
N5 0.0325(8) 0.0165(7) 0.0168(6) -0.0037(5) 0.0066(6) -0.0008(6)
C5 0.0192(8) 0.0168(7) 0.0169(6) -0.0024(5) -0.0016(6) 0.0002(6)
C2 0.0155(7) 0.0136(7) 0.0179(7) -0.0009(6) -0.0003(6) -0.0024(6)
O11 0.0794(11) 0.0282(7) 0.0321(7) -0.0082(5) 0.0229(7) 0.0084(7)
O12 0.0430(8) 0.0380(7) 0.0217(5) 0.0003(5) 0.0105(6) -0.0094(6)
O2 0.0422(8) 0.0160(6) 0.0861(11) 0.0041(6) -0.0373(8) 0.0040(6)

loop_
_atom_type_symbol
_atom_type_description
_atom_type_scat_dispersion_real
_atom_type_scat_dispersion_imag
_atom_type_scat_source
C C 0.0033 0.0016 'International Tables Vol C Tables 4.2.6.8 and 6.1.1.4'
H H 0.0000 0.0000 'International Tables Vol C Tables 4.2.6.8 and 6.1.1.4'
N N 0.0061 0.0033 'International Tables Vol C Tables 4.2.6.8 and 6.1.1.4'
O O 0.0106 0.0060 'International Tables Vol C Tables 4.2.6.8 and 6.1.1.4'

loop_
_geom_angle_atom_site_label_1
_geom_angle_atom_site_label_2
_geom_angle_atom_site_label_3
_geom_angle
C1 O4 C2 115.04(10)
C5 O9 C4 111.38(10)
C2 C3 C4 115.90(12)
C2 C3 N4 108.92(11)
C4 C3 N4 109.94(12)
C2 C3 N3 109.23(11)
C4 C3 N3 107.70(11)
N4 C3 N3 104.53(10)
O8 N4 O7 126.25(13)
O8 N4 C3 117.31(12)
O7 N4 C3 116.44(11)
C1 N2 N1 124.14(12)
C1 N2 H1 119.8(13)
N1 N2 H1 115.0(14)
O5 N3 O6 126.44(12)
O5 N3 C3 116.62(11)
O6 N3 C3 116.93(11)
O9 C4 C3 105.94(11)
O9 C4 H4 110.0(10)
C3 C4 H4 108.5(10)
O9 C4 H5 108.2(10)
C3 C4 H5 111.8(10)
H4 C4 H5 112.2(14)
O11 N6 O12 126.74(14)
O11 N6 N5 118.91(13)
O12 N6 N5 114.34(12)
O2 N1 O1 126.49(14)
O2 N1 N2 118.43(13)
O1 N1 N2 115.05(12)
O3 C1 O4 125.86(13)
O3 C1 N2 128.06(14)
O4 C1 N2 106.08(11)
C5 N5 N6 122.56(13)
C5 N5 H6 121.5(12)
N6 N5 H6 113.7(13)
O10 C5 O9 124.06(13)
O10 C5 N5 127.90(14)
O9 C5 N5 108.03(12)
O4 C2 C3 104.26(11)
O4 C2 H2 109.3(10)
C3 C2 H2 111.0(10)
O4 C2 H3 111.0(11)
C3 C2 H3 109.8(11)
H2 C2 H3 111.2(14)

loop_
_geom_bond_atom_site_label_1
_geom_bond_atom_site_label_2
_geom_bond_distance
O4 C1 1.3449(17)
O4 C2 1.4395(17)
O3 C1 1.2001(16)
O10 C5 1.1977(17)
O9 C5 1.3524(16)
O9 C4 1.4428(17)
C3 C2 1.518(2)
C3 C4 1.5196(19)
C3 N4 1.5251(18)
C3 N3 1.5335(17)
O8 N4 1.2180(16)
O1 N1 1.2211(16)
N4 O7 1.2185(16)
O5 N3 1.2164(16)
N2 C1 1.3779(19)
N2 N1 1.3809(18)
N2 H1 0.812(19)
N3 O6 1.2224(16)
C4 H4 0.934(18)
C4 H5 0.933(18)
N6 O11 1.2100(17)
N6 O12 1.2251(17)
N6 N5 1.3865(18)
N1 O2 1.2129(17)
N5 C5 1.3796(19)
N5 H6 0.833(19)
C2 H2 0.969(16)
C2 H3 0.928(18)

loop_
_geom_torsion_atom_site_label_1
_geom_torsion_atom_site_label_2
_geom_torsion_atom_site_label_3
_geom_torsion_atom_site_label_4
_geom_torsion
C2 C3 N4 O8 -4.09(16)
C4 C3 N4 O8 123.91(13)
N3 C3 N4 O8 -120.75(13)
C2 C3 N4 O7 176.47(12)
C4 C3 N4 O7 -55.53(16)
N3 C3 N4 O7 59.81(15)
C2 C3 N3 O5 97.97(14)
C4 C3 N3 O5 -28.69(17)
N4 C3 N3 O5 -145.59(12)
C2 C3 N3 O6 -80.81(15)
C4 C3 N3 O6 152.54(13)
N4 C3 N3 O6 35.63(16)
C5 O9 C4 C3 173.69(12)
C2 C3 C4 O9 67.62(16)
N4 C3 C4 O9 -56.42(15)
N3 C3 C4 O9 -169.74(11)
C1 N2 N1 O2 21.3(2)
C1 N2 N1 O1 -160.58(13)
C2 O4 C1 O3 -5.1(2)
C2 O4 C1 N2 174.82(11)
N1 N2 C1 O3 -6.2(2)
N1 N2 C1 O4 173.79(12)
O11 N6 N5 C5 8.8(2)
O12 N6 N5 C5 -172.05(14)
C4 O9 C5 O10 2.5(2)
C4 O9 C5 N5 -178.73(12)
N6 N5 C5 O10 -13.5(3)
N6 N5 C5 O9 167.77(13)
C1 O4 C2 C3 -166.83(11)
C4 C3 C2 O4 59.23(15)
N4 C3 C2 O4 -176.21(10)
N3 C3 C2 O4 -62.60(13)
